data_1560646
loop_
_publ_author_name
'Li, Xiao-Ling'
'Liu, Guang-Zhen'
'Xin, Ling-Yun'
'Wang, Li-Ya'

_publ_section_title
;
 Binuclear and tetranuclear Mn(II) clusters in coordination polymers
 derived from semirigid tetracarboxylate and N&#x2011;donor ligands:
 syntheses, new topology structures and magnetism
;
_journal_name_full 'Journal of Solid State Chemistry'
_journal_page_first 252
_journal_page_last 257
_journal_paper_doi 10.1016/j.jssc.2016.11.030
_journal_volume 246
_journal_year 2017
_chemical_formula_sum 'C22 H15 Mn2 N2 O11'
_chemical_formula_weight 593.24
_space_group_IT_number 15
_space_group_name_Hall '-C 2yc'
_space_group_name_H-M_alt 'C 1 2/c 1'
_symmetry_cell_setting monoclinic
_symmetry_space_group_name_H-M 'C 1 2/c 1'
_atom_sites_solution_hydrogens geom
_atom_sites_solution_primary direct
_atom_sites_solution_secondary difmap
_cell_angle_alpha 90.00
_cell_angle_beta 104.559(2)
_cell_angle_gamma 90.00
_cell_formula_units_Z 8
_cell_length_a 15.8885(8)
_cell_length_b 12.5407(8)
_cell_length_c 22.9053(14)
_cell_measurement_reflns_used 6210
_cell_measurement_temperature 296(2)
_cell_measurement_theta_max 25.12
_cell_measurement_theta_min 2.42
_cell_volume 4417.4(5)
_computing_cell_refinement 'Bruker SMART'
_computing_data_collection 'Bruker SMART'
_computing_data_reduction 'Bruker SAINT'
_computing_molecular_graphics 'Bruker SHELXTL'
_computing_publication_material 'Bruker SHELXTL'
_computing_structure_refinement 'SHELXL-97 (Sheldrick, 1997)'
_computing_structure_solution 'SHELXS-97 (Sheldrick, 1990)'
_diffrn_ambient_temperature 296(2)
_diffrn_measured_fraction_theta_full 0.998
_diffrn_measured_fraction_theta_max 0.998
_diffrn_measurement_device_type 'CCD area detector'
_diffrn_measurement_method 'phi and omega scans'
_diffrn_radiation_monochromator graphite
_diffrn_radiation_source 'fine-focus sealed tube'
_diffrn_radiation_type MoK\a
_diffrn_radiation_wavelength 0.71073
_diffrn_reflns_av_R_equivalents 0.0233
_diffrn_reflns_av_sigmaI/netI 0.0209
_diffrn_reflns_limit_h_max 18
_diffrn_reflns_limit_h_min -17
_diffrn_reflns_limit_k_max 13
_diffrn_reflns_limit_k_min -14
_diffrn_reflns_limit_l_max 25
_diffrn_reflns_limit_l_min -27
_diffrn_reflns_number 14044
_diffrn_reflns_theta_full 25.15
_diffrn_reflns_theta_max 25.15
_diffrn_reflns_theta_min 1.84
_diffrn_standards_number 0
_exptl_absorpt_coefficient_mu 1.213
_exptl_absorpt_correction_T_max 0.7353
_exptl_absorpt_correction_T_min 0.6692
_exptl_absorpt_correction_type multi-scan
_exptl_absorpt_process_details sadabs
_exptl_crystal_colour colourless
_exptl_crystal_density_diffrn 1.784
_exptl_crystal_density_method 'not measured'
_exptl_crystal_description Block
_exptl_crystal_F_000 2392
_exptl_crystal_size_max 0.36
_exptl_crystal_size_mid 0.31
_exptl_crystal_size_min 0.27
_refine_diff_density_max 0.848
_refine_diff_density_min -0.493
_refine_diff_density_rms 0.062
_refine_ls_extinction_method none
_refine_ls_goodness_of_fit_ref 1.044
_refine_ls_hydrogen_treatment constr
_refine_ls_matrix_type full
_refine_ls_number_parameters 334
_refine_ls_number_reflns 3941
_refine_ls_number_restraints 0
_refine_ls_restrained_S_all 1.044
_refine_ls_R_factor_all 0.0332
_refine_ls_R_factor_gt 0.0292
_refine_ls_shift/su_max 0.001
_refine_ls_shift/su_mean 0.000
_refine_ls_structure_factor_coef Fsqd
_refine_ls_weighting_details 'calc w=1/[\s^2^(Fo^2^)+(0.0481P)^2^+7.7834P] where P=(Fo^2^+2Fc^2^)/3'
_refine_ls_weighting_scheme calc
_refine_ls_wR_factor_gt 0.0844
_refine_ls_wR_factor_ref 0.0872
_reflns_number_gt 3533
_reflns_number_total 3941
_reflns_threshold_expression >2sigma(I)
_cod_data_source_file JSSC-2017-246-252.cif
_cod_data_source_block b
_cod_depositor_comments
;
The following automatic conversions were performed:

data item '_symmetry_cell_setting' value 'Monoclinic' was changed to
'monoclinic' in accordance with the built-in table derived from the
CIF Core dictionary named 'cif_core.dic' version 2.4.5 last updated
on 2014-11-21.

Automatic conversion script
Id: cif_fix_values 8369 2020-08-20 11:38:08Z andrius 
;
_cod_original_cell_volume 4417.4(4)
_cod_original_sg_symbol_H-M C2/c
_cod_database_code 1560646

loop_
_symmetry_equiv_pos_as_xyz
'x, y, z'
'-x, y, -z+1/2'
'x+1/2, y+1/2, z'
'-x+1/2, y+1/2, -z+1/2'
'-x, -y, -z'
'x, -y, z-1/2'
'-x+1/2, -y+1/2, -z'
'x+1/2, -y+1/2, z-1/2'

loop_
_atom_site_label
_atom_site_type_symbol
_atom_site_fract_x
_atom_site_fract_y
_atom_site_fract_z
_atom_site_U_iso_or_equiv
_atom_site_adp_type
_atom_site_occupancy
_atom_site_symmetry_multiplicity
_atom_site_calc_flag
_atom_site_refinement_flags
_atom_site_disorder_assembly
_atom_site_disorder_group
Mn1 Mn 0.29861(2) 0.28202(3) 0.920740(16) 0.01980(11) Uani 1 1 d . . .
Mn2 Mn 0.08531(2) 0.35695(3) 0.870840(17) 0.02566(12) Uani 1 1 d . . .
N1 N 0.43318(13) 0.27973(17) 0.90948(10) 0.0291(5) Uani 1 1 d . . .
N2 N 0.57364(13) 0.24585(17) 0.93666(10) 0.0278(5) Uani 1 1 d . . .
O1 O 0.12423(11) 0.49585(17) 0.80752(10) 0.0415(5) Uani 1 1 d . . .
O2 O 0.21405(11) 0.42774(13) 0.88756(8) 0.0251(4) Uani 1 1 d . . .
O3 O 0.24856(10) 0.73105(14) 0.67174(8) 0.0277(4) Uani 1 1 d . . .
O4 O 0.39284(11) 0.75654(15) 0.69604(8) 0.0314(4) Uani 1 1 d . . .
O5 O 0.66034(10) 0.61250(14) 1.00269(7) 0.0248(4) Uani 1 1 d . . .
O6 O 0.67158(10) 0.73812(12) 0.93720(8) 0.0225(4) Uani 1 1 d . . .
O7 O 0.83034(10) 0.61502(13) 0.95212(8) 0.0260(4) Uani 1 1 d . . .
O8 O 0.87695(11) 0.47264(17) 0.91181(9) 0.0411(5) Uani 1 1 d . . .
O9 O 0.50633(10) 0.57867(14) 0.89374(7) 0.0263(4) Uani 1 1 d . . .
O10W O 0.04490(14) 0.4084(2) 0.94586(10) 0.0648(8) Uani 1 1 d . . .
H1W H -0.0062 0.4419 0.9488 0.097 Uiso 1 1 d R . .
H2W H 0.0775 0.4021 0.9830 0.097 Uiso 1 1 d R . .
O11W O -0.04741(12) 0.39726(18) 0.82283(9) 0.0451(5) Uani 1 1 d . . .
H4W H -0.0632 0.4351 0.7889 0.068 Uiso 1 1 d R . .
H3W H -0.0857 0.4204 0.8409 0.068 Uiso 1 1 d R . .
C1 C 0.19910(15) 0.48675(19) 0.84076(11) 0.0245(5) Uani 1 1 d . . .
C2 C 0.27362(15) 0.54445(19) 0.82712(11) 0.0225(5) Uani 1 1 d . . .
C3 C 0.26275(14) 0.60393(19) 0.77474(11) 0.0229(5) Uani 1 1 d . . .
H3 H 0.2078 0.6105 0.7486 0.028 Uiso 1 1 calc R . .
C4 C 0.33351(15) 0.65369(18) 0.76120(10) 0.0211(5) Uani 1 1 d . . .
C5 C 0.41545(15) 0.64319(19) 0.80029(11) 0.0232(5) Uani 1 1 d . . .
H5 H 0.4635 0.6751 0.7912 0.028 Uiso 1 1 calc R . .
C6 C 0.42505(14) 0.58524(19) 0.85260(11) 0.0227(5) Uani 1 1 d . . .
C7 C 0.35547(15) 0.53605(19) 0.86711(11) 0.0234(5) Uani 1 1 d . . .
H7 H 0.3630 0.4980 0.9029 0.028 Uiso 1 1 calc R . .
C8 C 0.32365(15) 0.71893(18) 0.70503(11) 0.0218(5) Uani 1 1 d . . .
C9 C 0.57174(14) 0.52667(19) 0.87417(10) 0.0210(5) Uani 1 1 d . . .
C10 C 0.65554(14) 0.55607(18) 0.90353(10) 0.0183(5) Uani 1 1 d . . .
C11 C 0.72540(15) 0.50435(19) 0.88826(11) 0.0222(5) Uani 1 1 d . . .
C12 C 0.70842(17) 0.4249(2) 0.84440(12) 0.0308(6) Uani 1 1 d . . .
H12 H 0.7545 0.3895 0.8346 0.037 Uiso 1 1 calc R . .
C13 C 0.62424(18) 0.3980(2) 0.81541(13) 0.0353(6) Uani 1 1 d . . .
H13 H 0.6139 0.3456 0.7857 0.042 Uiso 1 1 calc R . .
C14 C 0.55494(16) 0.4486(2) 0.83015(12) 0.0306(6) Uani 1 1 d . . .
H14 H 0.4980 0.4303 0.8108 0.037 Uiso 1 1 calc R . .
C15 C 0.66446(13) 0.64115(18) 0.95177(10) 0.0182(5) Uani 1 1 d . . .
C16 C 0.81763(15) 0.5322(2) 0.91927(11) 0.0244(5) Uani 1 1 d . . .
C17 C 0.45521(17) 0.2153(2) 0.86723(13) 0.0339(6) Uani 1 1 d . . .
H17 H 0.4164 0.1900 0.8326 0.041 Uiso 1 1 calc R . .
C18 C 0.54065(17) 0.1940(2) 0.88304(13) 0.0342(6) Uani 1 1 d . . .
H18 H 0.5714 0.1524 0.8619 0.041 Uiso 1 1 calc R . .
C19 C 0.50632(16) 0.2961(2) 0.95079(12) 0.0293(6) Uani 1 1 d . . .
H19 H 0.5110 0.3371 0.9853 0.035 Uiso 1 1 calc R . .
C20 C 0.66345(15) 0.2479(2) 0.96986(12) 0.0253(5) Uani 1 1 d . . .
C21 C 0.71407(16) 0.1581(2) 0.97015(12) 0.0293(6) Uani 1 1 d . . .
H21 H 0.6898 0.0966 0.9502 0.035 Uiso 1 1 calc R . .
C22 C 0.69845(16) 0.3394(2) 0.99950(12) 0.0287(6) Uani 1 1 d . . .
H22 H 0.6637 0.3992 0.9992 0.034 Uiso 1 1 calc R . .

loop_
_atom_site_aniso_label
_atom_site_aniso_U_11
_atom_site_aniso_U_22
_atom_site_aniso_U_33
_atom_site_aniso_U_23
_atom_site_aniso_U_13
_atom_site_aniso_U_12
Mn1 0.01393(18) 0.0255(2) 0.0190(2) -0.00289(14) 0.00230(14) -0.00016(13)
Mn2 0.0201(2) 0.0310(2) 0.0267(2) -0.00506(15) 0.00747(15) 0.00031(15)
N1 0.0177(10) 0.0376(12) 0.0317(12) -0.0022(9) 0.0055(9) 0.0001(9)
N2 0.0170(10) 0.0318(11) 0.0331(12) -0.0001(9) 0.0037(9) 0.0013(9)
O1 0.0159(9) 0.0523(12) 0.0540(13) 0.0227(10) 0.0044(8) -0.0022(8)
O2 0.0264(8) 0.0259(9) 0.0245(9) 0.0048(7) 0.0090(7) -0.0033(7)
O3 0.0184(8) 0.0419(10) 0.0208(9) 0.0094(7) 0.0014(7) 0.0000(7)
O4 0.0200(8) 0.0461(11) 0.0274(10) 0.0156(8) 0.0048(7) -0.0053(8)
O5 0.0265(9) 0.0310(9) 0.0162(9) -0.0001(7) 0.0041(7) -0.0022(7)
O6 0.0202(8) 0.0210(8) 0.0263(9) -0.0005(7) 0.0059(7) -0.0002(7)
O7 0.0187(8) 0.0304(9) 0.0257(9) -0.0033(7) -0.0006(7) 0.0011(7)
O8 0.0222(9) 0.0506(12) 0.0481(13) -0.0143(10) 0.0046(8) 0.0110(9)
O9 0.0142(8) 0.0430(10) 0.0186(9) -0.0008(7) -0.0019(6) 0.0016(7)
O10W 0.0374(12) 0.129(2) 0.0254(11) -0.0091(13) 0.0028(9) 0.0420(14)
O11W 0.0268(10) 0.0717(15) 0.0361(12) -0.0065(10) 0.0065(8) 0.0061(10)
C1 0.0205(12) 0.0254(12) 0.0281(14) 0.0038(10) 0.0066(10) 0.0028(10)
C2 0.0191(11) 0.0256(12) 0.0227(13) 0.0031(10) 0.0053(9) 0.0000(9)
C3 0.0150(11) 0.0302(13) 0.0218(12) 0.0051(10) 0.0013(9) -0.0003(9)
C4 0.0187(11) 0.0256(12) 0.0184(12) 0.0031(9) 0.0037(9) -0.0007(9)
C5 0.0160(11) 0.0306(13) 0.0229(13) 0.0011(10) 0.0047(9) -0.0053(9)
C6 0.0142(11) 0.0318(13) 0.0192(12) -0.0008(10) -0.0014(9) 0.0000(9)
C7 0.0213(11) 0.0278(12) 0.0201(12) 0.0060(10) 0.0035(9) 0.0007(10)
C8 0.0207(12) 0.0256(12) 0.0189(12) 0.0012(9) 0.0043(9) -0.0008(9)
C9 0.0177(11) 0.0255(12) 0.0175(12) 0.0033(9) 0.0001(9) 0.0009(9)
C10 0.0173(11) 0.0205(11) 0.0155(11) 0.0025(9) 0.0010(9) -0.0001(9)
C11 0.0218(11) 0.0227(11) 0.0208(12) 0.0005(9) 0.0029(9) 0.0031(9)
C12 0.0287(13) 0.0308(13) 0.0321(15) -0.0068(11) 0.0061(11) 0.0061(11)
C13 0.0398(15) 0.0326(14) 0.0304(15) -0.0142(11) 0.0027(12) -0.0020(12)
C14 0.0256(12) 0.0331(14) 0.0281(14) -0.0047(11) -0.0023(10) -0.0051(11)
C15 0.0089(10) 0.0249(12) 0.0191(12) -0.0007(9) 0.0003(8) 0.0012(8)
C16 0.0199(11) 0.0307(13) 0.0226(13) 0.0004(10) 0.0056(9) 0.0047(10)
C17 0.0220(12) 0.0420(16) 0.0361(16) -0.0076(12) 0.0041(11) -0.0012(11)
C18 0.0239(13) 0.0389(15) 0.0389(16) -0.0087(12) 0.0063(11) 0.0023(11)
C19 0.0193(12) 0.0352(14) 0.0332(15) -0.0031(11) 0.0061(11) 0.0020(10)
C20 0.0157(11) 0.0302(13) 0.0292(14) 0.0047(10) 0.0044(10) 0.0024(10)
C21 0.0239(12) 0.0258(13) 0.0365(15) -0.0029(11) 0.0045(11) 0.0000(10)
C22 0.0236(12) 0.0270(13) 0.0347(15) 0.0029(11) 0.0060(11) 0.0062(10)

loop_
_atom_type_symbol
_atom_type_description
_atom_type_scat_dispersion_real
_atom_type_scat_dispersion_imag
_atom_type_scat_source
C C 0.0033 0.0016 'International Tables Vol C Tables 4.2.6.8 and 6.1.1.4'
H H 0.0000 0.0000 'International Tables Vol C Tables 4.2.6.8 and 6.1.1.4'
N N 0.0061 0.0033 'International Tables Vol C Tables 4.2.6.8 and 6.1.1.4'
O O 0.0106 0.0060 'International Tables Vol C Tables 4.2.6.8 and 6.1.1.4'
Mn Mn 0.3368 0.7283 'International Tables Vol C Tables 4.2.6.8 and 6.1.1.4'

loop_
_geom_angle_atom_site_label_1
_geom_angle_atom_site_label_2
_geom_angle_atom_site_label_3
_geom_angle
_geom_angle_site_symmetry_1
_geom_angle_site_symmetry_3
O3 Mn1 O5 159.49(7) 4_546 5_667
O3 Mn1 O6 89.25(6) 4_546 3_445
O5 Mn1 O6 96.66(6) 5_667 3_445
O3 Mn1 N1 89.38(7) 4_546 .
O5 Mn1 N1 89.95(7) 5_667 .
O6 Mn1 N1 164.51(7) 3_445 .
O3 Mn1 O7 91.88(7) 4_546 3_445
O5 Mn1 O7 108.38(6) 5_667 3_445
O6 Mn1 O7 81.57(6) 3_445 3_445
N1 Mn1 O7 83.05(7) . 3_445
O3 Mn1 O2 83.12(6) 4_546 .
O5 Mn1 O2 79.20(6) 5_667 .
O6 Mn1 O2 76.72(6) 3_445 .
N1 Mn1 O2 118.41(7) . .
O7 Mn1 O2 157.76(6) 3_445 .
O4 Mn2 O10W 159.92(10) 4_546 .
O4 Mn2 O2 93.05(7) 4_546 .
O10W Mn2 O2 101.53(9) . .
O4 Mn2 O11W 95.07(7) 4_546 .
O10W Mn2 O11W 83.37(8) . .
O2 Mn2 O11W 137.97(8) . .
O4 Mn2 O6 85.01(7) 4_546 3_445
O10W Mn2 O6 84.96(8) . 3_445
O2 Mn2 O6 76.80(6) . 3_445
O11W Mn2 O6 144.97(7) . 3_445
O4 Mn2 O1 83.13(8) 4_546 .
O10W Mn2 O1 116.45(10) . .
O2 Mn2 O1 56.36(6) . .
O11W Mn2 O1 83.81(7) . .
O6 Mn2 O1 130.69(6) 3_445 .
C19 N1 C17 105.3(2) . .
C19 N1 Mn1 128.09(18) . .
C17 N1 Mn1 120.93(17) . .
C19 N2 C18 106.8(2) . .
C19 N2 C20 127.3(2) . .
C18 N2 C20 125.9(2) . .
C1 O1 Mn2 85.24(15) . .
C1 O2 Mn2 96.94(14) . .
C1 O2 Mn1 135.61(15) . .
Mn2 O2 Mn1 100.41(6) . .
C8 O3 Mn1 132.50(15) . 4_556
C8 O4 Mn2 131.41(16) . 4_556
C15 O5 Mn1 120.67(15) . 5_667
C15 O6 Mn1 115.27(13) . 3
C15 O6 Mn2 135.20(14) . 3
Mn1 O6 Mn2 98.21(6) 3 3
C16 O7 Mn1 126.02(15) . 3
C9 O9 C6 116.66(18) . .
Mn2 O10W H1W 130.9 . .
Mn2 O10W H2W 122.7 . .
H1W O10W H2W 106.4 . .
Mn2 O11W H4W 126.0 . .
Mn2 O11W H3W 122.9 . .
H4W O11W H3W 99.3 . .
O1 C1 O2 121.0(2) . .
O1 C1 C2 121.0(2) . .
O2 C1 C2 118.0(2) . .
C3 C2 C7 120.1(2) . .
C3 C2 C1 120.8(2) . .
C7 C2 C1 119.1(2) . .
C2 C3 C4 120.3(2) . .
C2 C3 H3 119.9 . .
C4 C3 H3 119.9 . .
C3 C4 C5 119.6(2) . .
C3 C4 C8 121.4(2) . .
C5 C4 C8 118.9(2) . .
C6 C5 C4 119.5(2) . .
C6 C5 H5 120.3 . .
C4 C5 H5 120.3 . .
C5 C6 C7 121.8(2) . .
C5 C6 O9 120.0(2) . .
C7 C6 O9 118.2(2) . .
C6 C7 C2 118.7(2) . .
C6 C7 H7 120.6 . .
C2 C7 H7 120.6 . .
O3 C8 O4 126.3(2) . .
O3 C8 C4 117.8(2) . .
O4 C8 C4 115.9(2) . .
C10 C9 C14 122.0(2) . .
C10 C9 O9 115.1(2) . .
C14 C9 O9 122.9(2) . .
C9 C10 C11 118.7(2) . .
C9 C10 C15 116.38(19) . .
C11 C10 C15 124.9(2) . .
C12 C11 C10 119.2(2) . .
C12 C11 C16 119.8(2) . .
C10 C11 C16 120.9(2) . .
C13 C12 C11 120.8(2) . .
C13 C12 H12 119.6 . .
C11 C12 H12 119.6 . .
C12 C13 C14 120.4(2) . .
C12 C13 H13 119.8 . .
C14 C13 H13 119.8 . .
C13 C14 C9 118.9(2) . .
C13 C14 H14 120.6 . .
C9 C14 H14 120.6 . .
O5 C15 O6 123.6(2) . .
O5 C15 C10 117.7(2) . .
O6 C15 C10 118.6(2) . .
O8 C16 O7 124.0(2) . .
O8 C16 C11 118.5(2) . .
O7 C16 C11 117.5(2) . .
C18 C17 N1 110.3(2) . .
C18 C17 H17 124.8 . .
N1 C17 H17 124.8 . .
C17 C18 N2 106.3(2) . .
C17 C18 H18 126.9 . .
N2 C18 H18 126.9 . .
N1 C19 N2 111.4(2) . .
N1 C19 H19 124.3 . .
N2 C19 H19 124.3 . .
C22 C20 C21 120.9(2) . .
C22 C20 N2 119.9(2) . .
C21 C20 N2 119.1(2) . .
C20 C21 C22 119.4(2) . 7_657
C20 C21 H21 120.3 . .
C22 C21 H21 120.3 7_657 .
C20 C22 C21 119.6(2) . 7_657
C20 C22 H22 120.2 . .
C21 C22 H22 120.2 7_657 .

loop_
_geom_bond_atom_site_label_1
_geom_bond_atom_site_label_2
_geom_bond_distance
_geom_bond_site_symmetry_2
Mn1 O3 2.1585(17) 4_546
Mn1 O5 2.1624(17) 5_667
Mn1 O6 2.2139(16) 3_445
Mn1 N1 2.217(2) .
Mn1 O7 2.2303(18) 3_445
Mn1 O2 2.2824(17) .
Mn2 O4 2.0786(17) 4_546
Mn2 O10W 2.082(2) .
Mn2 O2 2.1737(17) .
Mn2 O11W 2.1784(19) .
Mn2 O6 2.3157(16) 3_445
Mn2 O1 2.4436(19) .
N1 C19 1.317(3) .
N1 C17 1.372(3) .
N2 C19 1.349(3) .
N2 C18 1.372(4) .
N2 C20 1.439(3) .
O1 C1 1.246(3) .
O2 C1 1.275(3) .
O3 C8 1.253(3) .
O3 Mn1 2.1585(17) 4_556
O4 C8 1.260(3) .
O4 Mn2 2.0786(17) 4_556
O5 C15 1.238(3) .
O5 Mn1 2.1624(17) 5_667
O6 C15 1.274(3) .
O6 Mn1 2.2139(16) 3
O6 Mn2 2.3157(16) 3
O7 C16 1.268(3) .
O7 Mn1 2.2304(17) 3
O8 C16 1.248(3) .
O9 C9 1.393(3) .
O9 C6 1.397(3) .
O10W H1W 0.9312 .
O10W H2W 0.8814 .
O11W H4W 0.8914 .
O11W H3W 0.8668 .
C1 C2 1.486(3) .
C2 C3 1.386(3) .
C2 C7 1.394(3) .
C3 C4 1.387(3) .
C3 H3 0.9300 .
C4 C5 1.389(3) .
C4 C8 1.499(3) .
C5 C6 1.377(3) .
C5 H5 0.9300 .
C6 C7 1.378(3) .
C7 H7 0.9300 .
C9 C10 1.382(3) .
C9 C14 1.383(3) .
C10 C11 1.404(3) .
C10 C15 1.517(3) .
C11 C12 1.392(3) .
C11 C16 1.500(3) .
C12 C13 1.377(4) .
C12 H12 0.9300 .
C13 C14 1.384(4) .
C13 H13 0.9300 .
C14 H14 0.9300 .
C17 C18 1.341(4) .
C17 H17 0.9300 .
C18 H18 0.9300 .
C19 H19 0.9300 .
C20 C22 1.378(4) .
C20 C21 1.383(4) .
C21 C22 1.389(3) 7_657
C21 H21 0.9300 .
C22 C21 1.389(3) 7_657
C22 H22 0.9300 .

loop_
_geom_hbond_atom_site_label_D
_geom_hbond_atom_site_label_H
_geom_hbond_atom_site_label_A
_geom_hbond_distance_DH
_geom_hbond_distance_HA
_geom_hbond_distance_DA
_geom_hbond_angle_DHA
_geom_hbond_site_symmetry_A
O11W H3W O8 0.87 1.98 2.779(3) 153.5 1_455
O11W H4W O1 0.89 2.31 3.178(3) 165.7 2_556
O10W H2W O7 0.88 1.82 2.674(3) 163.1 5_667
O10W H1W O8 0.93 1.88 2.708(3) 147.3 1_455

loop_
_geom_torsion_atom_site_label_1
_geom_torsion_atom_site_label_2
_geom_torsion_atom_site_label_3
_geom_torsion_atom_site_label_4
_geom_torsion
_geom_torsion_site_symmetry_1
_geom_torsion_site_symmetry_2
_geom_torsion_site_symmetry_3
_geom_torsion_site_symmetry_4
O3 Mn1 N1 C19 -174.8(2) 4_546 . . .
O5 Mn1 N1 C19 25.7(2) 5_667 . . .
O6 Mn1 N1 C19 -89.9(3) 3_445 . . .
O7 Mn1 N1 C19 -82.8(2) 3_445 . . .
O2 Mn1 N1 C19 103.4(2) . . . .
O3 Mn1 N1 C17 -25.5(2) 4_546 . . .
O5 Mn1 N1 C17 175.0(2) 5_667 . . .
O6 Mn1 N1 C17 59.4(4) 3_445 . . .
O7 Mn1 N1 C17 66.4(2) 3_445 . . .
O2 Mn1 N1 C17 -107.4(2) . . . .
O4 Mn2 O1 C1 -94.31(16) 4_546 . . .
O10W Mn2 O1 C1 90.39(16) . . . .
O2 Mn2 O1 C1 4.00(14) . . . .
O11W Mn2 O1 C1 169.80(17) . . . .
O6 Mn2 O1 C1 -17.0(2) 3_445 . . .
O4 Mn2 O2 C1 75.74(15) 4_546 . . .
O10W Mn2 O2 C1 -118.15(15) . . . .
O11W Mn2 O2 C1 -25.28(19) . . . .
O6 Mn2 O2 C1 159.89(15) 3_445 . . .
O1 Mn2 O2 C1 -3.92(14) . . . .
O4 Mn2 O2 Mn1 -63.21(8) 4_546 . . .
O10W Mn2 O2 Mn1 102.89(9) . . . .
O11W Mn2 O2 Mn1 -164.23(8) . . . .
O6 Mn2 O2 Mn1 20.93(6) 3_445 . . .
O1 Mn2 O2 Mn1 -142.88(10) . . . .
O3 Mn1 O2 C1 -42.4(2) 4_546 . . .
O5 Mn1 O2 C1 127.2(2) 5_667 . . .
O6 Mn1 O2 C1 -133.2(2) 3_445 . . .
N1 Mn1 O2 C1 43.2(2) . . . .
O7 Mn1 O2 C1 -120.4(2) 3_445 . . .
O3 Mn1 O2 Mn2 68.91(7) 4_546 . . .
O5 Mn1 O2 Mn2 -121.53(7) 5_667 . . .
O6 Mn1 O2 Mn2 -21.95(6) 3_445 . . .
N1 Mn1 O2 Mn2 154.45(7) . . . .
O7 Mn1 O2 Mn2 -9.1(2) 3_445 . . .
Mn2 O1 C1 O2 -6.6(2) . . . .
Mn2 O1 C1 C2 173.5(2) . . . .
Mn2 O2 C1 O1 7.5(3) . . . .
Mn1 O2 C1 O1 120.1(2) . . . .
Mn2 O2 C1 C2 -172.59(19) . . . .
Mn1 O2 C1 C2 -60.0(3) . . . .
O1 C1 C2 C3 -4.6(4) . . . .
O2 C1 C2 C3 175.5(2) . . . .
O1 C1 C2 C7 176.9(2) . . . .
O2 C1 C2 C7 -3.0(3) . . . .
C7 C2 C3 C4 1.3(4) . . . .
C1 C2 C3 C4 -177.2(2) . . . .
C2 C3 C4 C5 0.3(4) . . . .
C2 C3 C4 C8 -179.7(2) . . . .
C3 C4 C5 C6 -1.3(4) . . . .
C8 C4 C5 C6 178.7(2) . . . .
C4 C5 C6 C7 0.7(4) . . . .
C4 C5 C6 O9 -176.7(2) . . . .
C9 O9 C6 C5 -64.9(3) . . . .
C9 O9 C6 C7 117.6(2) . . . .
C5 C6 C7 C2 0.9(4) . . . .
O9 C6 C7 C2 178.3(2) . . . .
C3 C2 C7 C6 -1.8(4) . . . .
C1 C2 C7 C6 176.7(2) . . . .
Mn1 O3 C8 O4 16.9(4) 4_556 . . .
Mn1 O3 C8 C4 -163.17(16) 4_556 . . .
Mn2 O4 C8 O3 3.7(4) 4_556 . . .
Mn2 O4 C8 C4 -176.26(16) 4_556 . . .
C3 C4 C8 O3 3.0(3) . . . .
C5 C4 C8 O3 -177.0(2) . . . .
C3 C4 C8 O4 -177.0(2) . . . .
C5 C4 C8 O4 3.0(3) . . . .
C6 O9 C9 C10 155.5(2) . . . .
C6 O9 C9 C14 -26.7(3) . . . .
C14 C9 C10 C11 -0.4(4) . . . .
O9 C9 C10 C11 177.4(2) . . . .
C14 C9 C10 C15 -178.7(2) . . . .
O9 C9 C10 C15 -0.9(3) . . . .
C9 C10 C11 C12 -0.3(3) . . . .
C15 C10 C11 C12 177.9(2) . . . .
C9 C10 C11 C16 -179.2(2) . . . .
C15 C10 C11 C16 -1.1(4) . . . .
C10 C11 C12 C13 1.0(4) . . . .
C16 C11 C12 C13 180.0(2) . . . .
C11 C12 C13 C14 -1.1(4) . . . .
C12 C13 C14 C9 0.3(4) . . . .
C10 C9 C14 C13 0.4(4) . . . .
O9 C9 C14 C13 -177.3(2) . . . .
Mn1 O5 C15 O6 -17.8(3) 5_667 . . .
Mn1 O5 C15 C10 165.69(14) 5_667 . . .
Mn1 O6 C15 O5 110.4(2) 3 . . .
Mn2 O6 C15 O5 -115.2(2) 3 . . .
Mn1 O6 C15 C10 -73.1(2) 3 . . .
Mn2 O6 C15 C10 61.3(3) 3 . . .
C9 C10 C15 O5 82.9(3) . . . .
C11 C10 C15 O5 -95.3(3) . . . .
C9 C10 C15 O6 -93.8(2) . . . .
C11 C10 C15 O6 88.0(3) . . . .
Mn1 O7 C16 O8 117.2(2) 3 . . .
Mn1 O7 C16 C11 -63.5(3) 3 . . .
C12 C11 C16 O8 -10.9(4) . . . .
C10 C11 C16 O8 168.0(2) . . . .
C12 C11 C16 O7 169.8(2) . . . .
C10 C11 C16 O7 -11.3(3) . . . .
C19 N1 C17 C18 -0.3(3) . . . .
Mn1 N1 C17 C18 -155.7(2) . . . .
N1 C17 C18 N2 0.2(3) . . . .
C19 N2 C18 C17 0.0(3) . . . .
C20 N2 C18 C17 -178.3(2) . . . .
C17 N1 C19 N2 0.4(3) . . . .
Mn1 N1 C19 N2 153.34(18) . . . .
C18 N2 C19 N1 -0.3(3) . . . .
C20 N2 C19 N1 178.0(2) . . . .
C19 N2 C20 C22 -35.2(4) . . . .
C18 N2 C20 C22 142.8(3) . . . .
C19 N2 C20 C21 146.5(3) . . . .
C18 N2 C20 C21 -35.5(4) . . . .
C22 C20 C21 C22 -0.4(4) . . . 7_657
N2 C20 C21 C22 177.9(2) . . . 7_657
C21 C20 C22 C21 0.4(4) . . . 7_657
N2 C20 C22 C21 -177.9(2) . . . 7_657
